data_4516401
loop_
_publ_author_name
'Li, Ping'
'Hwang, Jungwun'
'Maier, Josef M.'
'Zhao, Chen'
'Kaborda, Darya V.'
'Smith, Mark D.'
'Pellechia, Perry J.'
'Shimizu, Ken D.'

_publ_section_title
;
 Correlation between Solid-State and Solution Conformational Ratios in a
 Series of N-(o-Tolyl)Succinimide Molecular Rotors
;
_journal_issue 8
_journal_name_full 'Crystal Growth &amp; Design'
_journal_page_first 3561
_journal_paper_doi 10.1021/acs.cgd.5b00906
_journal_volume 15
_journal_year 2015
_chemical_formula_moiety 'C29 H22 N2 O3, 0.75(C H Cl3)'
_chemical_formula_sum 'C29.75 H22.75 Cl2.25 N2 O3'
_chemical_formula_weight 535.81
_space_group_crystal_system triclinic
_space_group_IT_number 2
_space_group_name_Hall '-P 1'
_space_group_name_H-M_alt 'P -1'
_atom_sites_solution_hydrogens geom
_atom_sites_solution_primary direct
_audit_creation_date 2013-12-02
_audit_creation_method
;
Olex2 1.2
(compiled 2013.11.15 svn.r2834 for OlexSys, GUI svn.r4720)
;
_cell_angle_alpha 64.551(3)
_cell_angle_beta 81.025(3)
_cell_angle_gamma 76.830(3)
_cell_formula_units_Z 2
_cell_length_a 9.4119(19)
_cell_length_b 12.090(2)
_cell_length_c 12.896(3)
_cell_measurement_reflns_used 5709
_cell_measurement_temperature 100(2)
_cell_measurement_theta_max 24.819
_cell_measurement_theta_min 2.620
_cell_volume 1287.4(5)
_computing_cell_refinement 'SAINT v6.45A (Bruker, 2003)'
_computing_data_collection 'SMART v5.631 (Bruker, 2003)'
_computing_data_reduction 'SAINT v6.45A (Bruker, 2003)'
_computing_molecular_graphics 'Olex2 (Dolomanov et al., 2009)'
_computing_publication_material 'Olex2 (Dolomanov et al., 2009)'
_computing_structure_refinement 'ShelXL (Sheldrick, 2008)'
_computing_structure_solution 'ShelXS (Sheldrick, 2008)'
_diffrn_ambient_temperature 100(2)
_diffrn_measured_fraction_theta_full 1.000
_diffrn_measured_fraction_theta_max 0.997
_diffrn_measurement_device_type 'CCD area detector'
_diffrn_measurement_method 'phi and omega scans'
_diffrn_radiation_monochromator graphite
_diffrn_radiation_type MoK\a
_diffrn_radiation_wavelength 0.71073
_diffrn_reflns_av_R_equivalents 0.0732
_diffrn_reflns_av_unetI/netI 0.0483
_diffrn_reflns_Laue_measured_fraction_full 1.000
_diffrn_reflns_Laue_measured_fraction_max 0.997
_diffrn_reflns_limit_h_max 11
_diffrn_reflns_limit_h_min -11
_diffrn_reflns_limit_k_max 14
_diffrn_reflns_limit_k_min -14
_diffrn_reflns_limit_l_max 15
_diffrn_reflns_limit_l_min -15
_diffrn_reflns_number 16822
_diffrn_reflns_point_group_measured_fraction_full 1.000
_diffrn_reflns_point_group_measured_fraction_max 0.997
_diffrn_reflns_theta_full 25.000
_diffrn_reflns_theta_max 25.088
_diffrn_reflns_theta_min 1.753
_diffrn_source_current 37.0
_diffrn_source_power 1.739
_diffrn_source_voltage 47.0
_exptl_absorpt_coefficient_mu 0.313
_exptl_absorpt_correction_type none
_exptl_crystal_colour colorless
_exptl_crystal_density_diffrn 1.382
_exptl_crystal_description plate
_exptl_crystal_F_000 555
_exptl_crystal_size_max 0.56
_exptl_crystal_size_mid 0.48
_exptl_crystal_size_min 0.12
_refine_diff_density_max 0.766
_refine_diff_density_min -0.288
_refine_diff_density_rms 0.061
_refine_ls_extinction_method none
_refine_ls_goodness_of_fit_ref 1.014
_refine_ls_hydrogen_treatment mixed
_refine_ls_matrix_type full
_refine_ls_number_parameters 393
_refine_ls_number_reflns 4569
_refine_ls_number_restraints 17
_refine_ls_restrained_S_all 1.034
_refine_ls_R_factor_all 0.0729
_refine_ls_R_factor_gt 0.0596
_refine_ls_shift/su_max 0.000
_refine_ls_shift/su_mean 0.000
_refine_ls_structure_factor_coef Fsqd
_refine_ls_weighting_details 'w=1/[\s^2^(Fo^2^)+(0.0857P)^2^+1.0700P] where P=(Fo^2^+2Fc^2^)/3'
_refine_ls_weighting_scheme calc
_refine_ls_wR_factor_gt 0.1601
_refine_ls_wR_factor_ref 0.1699
_reflns_number_gt 3658
_reflns_number_total 4569
_reflns_threshold_expression 'I > 2\s(I)'
_cod_data_source_file cg5b00906_si_002.cif
_cod_data_source_block 15(lpc91m)
_cod_original_cell_volume 1287.4(4)
_cod_database_code 4516401
_shelxl_version_number 2013-4
_shelx_space_group_comment
;
The symmetry employed for this shelxl refinement is uniquely defined
by the following loop, which should always be used as a source of
symmetry information in preference to the above space-group names.
They are only intended as comments.
;
_olex2_refinement_description
;
1. Fixed Uiso
 At 1.2 times of:
  All C(H) groups
 At 1.5 times of:
  All C(H,H,H) groups
2. Shared sites
{C8A, C8B}
{C9A, C9B}
{C10A, C10B}
{C11A, C11B}
{C12A, C12B}
{C13A, C13B}
{C14A, N2B}
{C15A, C14B}
{C16A, C15B}
{C17A, C17B}
{C18A, C18B}
{C19A, C19B}
{C20A, C20B}
{C16B, N2A}
3. Restrained distances
 C24A-C29A \\sim C24B-C29B
 with sigma of 0.015
 N1-C23A \\sim N1-C23B
 with sigma of 0.015
4. Uiso/Uaniso restraints and constraints
Uanis(C8A) = Uanis(C8B)
Uanis(C9A) = Uanis(C9B)
Uanis(C10A) = Uanis(C10B)
Uanis(C11A) = Uanis(C11B)
Uanis(C12A) = Uanis(C12B)
Uanis(C13A) = Uanis(C13B)
Uanis(C14A) = Uanis(N2B)
Uanis(C15A) = Uanis(C14B)
Uanis(C16A) = Uanis(C15B)
Uanis(C16B) = Uanis(N2A)
Uanis(C17A) = Uanis(C17B)
Uanis(C18A) = Uanis(C18B)
Uanis(C19A) = Uanis(C19B)
Uanis(C20A) = Uanis(C20B)
Uanis(C24B) = Uanis(C28A)
Uanis(C24A) = Uanis(C28B)
Uanis(C23B) = Uanis(C23A)
Uanis(Cl1A) = Uanis(Cl1B) = Uanis(Cl1C)
Uanis(Cl2A) = Uanis(Cl2B)
Uanis(Cl3A) = Uanis(Cl3B)
Uiso(C30A) = Uiso(C30B) = Uiso(C30C)
Uiso(Cl2C) = Uiso(Cl3C)
5. Same fragment restrains
{C30A, Cl1A, Cl2A, Cl3A}
as
{C30B, Cl1B, Cl2B, Cl3B}
{C30A, Cl1A, Cl2A, Cl3A}
as
{C30C, Cl1C, Cl2C, Cl3C}
6. Others
 Sof(C23B)=Sof(C24B)=Sof(C25B)=Sof(H25B)=Sof(C26B)=Sof(H26B)=Sof(C27B)=
 Sof(H27B)=Sof(C28B)=Sof(H28B)=Sof(C29B)=Sof(H29D)=Sof(H29E)=Sof(H29F)=1-FVAR(1)
 Sof(C23A)=Sof(C24A)=Sof(C25A)=Sof(H25A)=Sof(C26A)=Sof(H26A)=Sof(C27A)=
 Sof(H27A)=Sof(C28A)=Sof(H28A)=Sof(C29A)=Sof(H29A)=Sof(H29B)=Sof(H29C)=FVAR(1)
 Sof(C8B)=Sof(C9B)=Sof(C10B)=Sof(C11B)=Sof(H11B)=Sof(C12B)=Sof(H12B)=Sof(C13B)=
 Sof(H13B)=Sof(C14B)=Sof(C15B)=Sof(C16B)=Sof(H16B)=Sof(N2B)=Sof(C17B)=Sof(H17B)=
 Sof(C18B)=Sof(H18B)=Sof(C19B)=Sof(H19B)=Sof(C20B)=1-FVAR(2)
 Sof(C8A)=Sof(C9A)=Sof(C10A)=Sof(C11A)=Sof(H11A)=Sof(C12A)=Sof(H12A)=Sof(C13A)=
 Sof(H13A)=Sof(C14A)=Sof(H14A)=Sof(C15A)=Sof(C16A)=Sof(N2A)=Sof(C17A)=Sof(H17A)=
 Sof(C18A)=Sof(H18A)=Sof(C19A)=Sof(H19A)=Sof(C20A)=FVAR(2)
 Sof(C30A)=Sof(H30A)=Sof(Cl1A)=Sof(Cl2A)=Sof(Cl3A)=FVAR(3)
 Sof(C30B)=Sof(H30B)=Sof(Cl1B)=Sof(Cl2B)=Sof(Cl3B)=FVAR(4)
 Sof(C30C)=Sof(H30C)=Sof(Cl1C)=Sof(Cl2C)=Sof(Cl3C)=FVAR(5)
7.a Ternary CH refined with riding coordinates:
 C3(H3), C6(H6), C30A(H30A), C30B(H30B), C30C(H30C)
7.b Aromatic/amide H refined with riding coordinates:
 C11A(H11A), C12A(H12A), C13A(H13A), C14A(H14A), C17A(H17A), C18A(H18A),
 C19A(H19A), C11B(H11B), C12B(H12B), C13B(H13B), C16B(H16B), C17B(H17B),
 C18B(H18B), C19B(H19B), C25A(H25A), C26A(H26A), C27A(H27A), C28A(H28A),
 C25B(H25B), C26B(H26B), C27B(H27B), C28B(H28B)
7.c Fitted hexagon refined as free rotating group:
 C23A(C24A,C25A,C26A,C27A,C28A), C23B(C24B,C25B,C26B,C27B,C28B)
7.d Idealised Me refined as rotating group:
 C21(H21A,H21B,H21C), C22(H22A,H22B,H22C), C29A(H29A,H29B,H29C), C29B(H29D,
 H29E,H29F)
;

loop_
_space_group_symop_operation_xyz
'x, y, z'
'-x, -y, -z'

loop_
_atom_site_label
_atom_site_type_symbol
_atom_site_fract_x
_atom_site_fract_y
_atom_site_fract_z
_atom_site_U_iso_or_equiv
_atom_site_adp_type
_atom_site_occupancy
_atom_site_site_symmetry_order
_atom_site_calc_flag
_atom_site_refinement_flags_posn
_atom_site_refinement_flags_occupancy
_atom_site_disorder_assembly
_atom_site_disorder_group
O1 O 1.0599(2) 0.90019(16) -0.05717(16) 0.0388(5) Uani 1 1 d . . . .
O2 O 0.7642(2) 0.71754(18) 0.36979(15) 0.0435(5) Uani 1 1 d . . . .
O3 O 0.48518(18) 0.83496(16) 0.06801(15) 0.0337(4) Uani 1 1 d . . . .
N1 N 0.5979(2) 0.76815(19) 0.23588(17) 0.0308(5) Uani 1 1 d . . . .
C1 C 0.9684(3) 0.8446(2) 0.0069(2) 0.0309(6) Uani 1 1 d . . . .
C2 C 0.8206(3) 0.8307(2) -0.0184(2) 0.0292(5) Uani 1 1 d . . . .
C3 C 0.7230(3) 0.8852(2) 0.0654(2) 0.0274(5) Uani 1 1 d . . . .
H3 H 0.6977 0.9781 0.0265 0.033 Uiso 1 1 calc R . . .
C4 C 0.5872(3) 0.8294(2) 0.1173(2) 0.0282(5) Uani 1 1 d . . . .
C5 C 0.7300(3) 0.7695(2) 0.2719(2) 0.0313(6) Uani 1 1 d . . . .
C6 C 0.8178(3) 0.8446(2) 0.1674(2) 0.0291(5) Uani 1 1 d . . . .
H6 H 0.8361 0.9190 0.1749 0.035 Uiso 1 1 calc R . . .
C7 C 0.9644(3) 0.7692(2) 0.1381(2) 0.0300(6) Uani 1 1 d . . . .
C8A C 0.9283(2) 0.6529(2) 0.1364(2) 0.0272(5) Uani 0.58(2) 1 d . P A 1
C9A C 0.8445(2) 0.6886(2) 0.0453(2) 0.0268(5) Uani 0.58(2) 1 d . P A 1
C10A C 0.7938(2) 0.5993(2) 0.0207(2) 0.0267(5) Uani 0.58(2) 1 d . P A 1
C11A C 0.7041(3) 0.6303(2) -0.0683(2) 0.0318(6) Uani 0.58(2) 1 d . P A 1
H11A H 0.6728 0.7153 -0.1171 0.038 Uiso 0.58(2) 1 calc R P A 1
C12A C 0.6608(3) 0.5387(3) -0.0857(2) 0.0364(6) Uani 0.58(2) 1 d . P A 1
H12A H 0.6000 0.5601 -0.1463 0.044 Uiso 0.58(2) 1 calc R P A 1
C13A C 0.7070(3) 0.4140(3) -0.0136(2) 0.0384(6) Uani 0.58(2) 1 d . P A 1
H13A H 0.6772 0.3511 -0.0263 0.046 Uiso 0.58(2) 1 calc R P A 1
C14A C 0.7926(3) 0.3804(2) 0.0734(2) 0.0346(7) Uani 0.58(2) 1 d . P A 1
H14A H 0.8217 0.2948 0.1216 0.042 Uiso 0.58(2) 1 calc R P A 1
C15A C 0.8380(2) 0.4713(2) 0.0922(2) 0.0273(5) Uani 0.58(2) 1 d . P A 1
C16A C 0.9261(3) 0.4338(2) 0.1879(2) 0.0284(5) Uani 0.58(2) 1 d . P A 1
N2A N 0.9648(3) 0.3081(2) 0.2567(2) 0.0346(7) Uani 0.58(2) 1 d . P A 1
C17A C 1.0447(3) 0.2726(2) 0.3468(2) 0.0396(7) Uani 0.58(2) 1 d . P A 1
H17A H 1.0728 0.1861 0.3922 0.048 Uiso 0.58(2) 1 calc R P A 1
C18A C 1.0882(3) 0.3572(3) 0.3766(2) 0.0394(6) Uani 0.58(2) 1 d . P A 1
H18A H 1.1431 0.3289 0.4420 0.047 Uiso 0.58(2) 1 calc R P A 1
C19A C 1.0504(3) 0.4824(2) 0.3097(2) 0.0355(6) Uani 0.58(2) 1 d . P A 1
H19A H 1.0787 0.5412 0.3294 0.043 Uiso 0.58(2) 1 calc R P A 1
C20A C 0.9703(2) 0.5240(2) 0.2127(2) 0.0284(5) Uani 0.58(2) 1 d . P A 1
C8B C 0.9283(2) 0.6529(2) 0.1364(2) 0.0272(5) Uani 0.42(2) 1 d . P A 2
C9B C 0.8445(2) 0.6886(2) 0.0453(2) 0.0268(5) Uani 0.42(2) 1 d . P A 2
C10B C 0.7938(2) 0.5993(2) 0.0207(2) 0.0267(5) Uani 0.42(2) 1 d . P A 2
C11B C 0.7041(3) 0.6303(2) -0.0683(2) 0.0318(6) Uani 0.42(2) 1 d . P A 2
H11B H 0.6728 0.7153 -0.1171 0.038 Uiso 0.42(2) 1 calc R P A 2
C12B C 0.6608(3) 0.5387(3) -0.0857(2) 0.0364(6) Uani 0.42(2) 1 d . P A 2
H12B H 0.6000 0.5601 -0.1463 0.044 Uiso 0.42(2) 1 calc R P A 2
C13B C 0.7070(3) 0.4140(3) -0.0136(2) 0.0384(6) Uani 0.42(2) 1 d . P A 2
H13B H 0.6772 0.3511 -0.0263 0.046 Uiso 0.42(2) 1 calc R P A 2
C14B C 0.8380(2) 0.4713(2) 0.0922(2) 0.0273(5) Uani 0.42(2) 1 d . P A 2
C15B C 0.9261(3) 0.4338(2) 0.1879(2) 0.0284(5) Uani 0.42(2) 1 d . P A 2
C16B C 0.9648(3) 0.3081(2) 0.2567(2) 0.0346(7) Uani 0.42(2) 1 d . P A 2
H16B H 0.9350 0.2477 0.2403 0.042 Uiso 0.42(2) 1 calc R P A 2
N2B N 0.7926(3) 0.3804(2) 0.0734(2) 0.0346(7) Uani 0.42(2) 1 d . P A 2
C17B C 1.0447(3) 0.2726(2) 0.3468(2) 0.0396(7) Uani 0.42(2) 1 d . P A 2
H17B H 1.0728 0.1861 0.3922 0.048 Uiso 0.42(2) 1 calc R P A 2
C18B C 1.0882(3) 0.3572(3) 0.3766(2) 0.0394(6) Uani 0.42(2) 1 d . P A 2
H18B H 1.1431 0.3289 0.4420 0.047 Uiso 0.42(2) 1 calc R P A 2
C19B C 1.0504(3) 0.4824(2) 0.3097(2) 0.0355(6) Uani 0.42(2) 1 d . P A 2
H19B H 1.0787 0.5412 0.3294 0.043 Uiso 0.42(2) 1 calc R P A 2
C20B C 0.9703(2) 0.5240(2) 0.2127(2) 0.0284(5) Uani 0.42(2) 1 d . P A 2
C21 C 0.7827(3) 0.8987(2) -0.1426(2) 0.0375(6) Uani 1 1 d . . . .
H21A H 0.8050 0.9828 -0.1740 0.056 Uiso 1 1 calc GR . . .
H21B H 0.6782 0.9040 -0.1472 0.056 Uiso 1 1 calc GR . . .
H21C H 0.8401 0.8534 -0.1871 0.056 Uiso 1 1 calc GR . . .
C22 C 1.0955(3) 0.7648(2) 0.1955(3) 0.0387(7) Uani 1 1 d . . . .
H22A H 1.1787 0.7063 0.1814 0.058 Uiso 1 1 calc GR . . .
H22B H 1.0718 0.7374 0.2785 0.058 Uiso 1 1 calc GR . . .
H22C H 1.1209 0.8480 0.1636 0.058 Uiso 1 1 calc GR . . .
C23A C 0.4977(8) 0.6895(6) 0.3065(7) 0.0294(10) Uani 0.356(5) 1 d . P B 1
C24A C 0.4024(8) 0.7327(6) 0.3804(7) 0.0348(12) Uani 0.356(5) 1 d G P B 1
C25A C 0.3018(7) 0.6617(8) 0.4547(6) 0.035(2) Uani 0.356(5) 1 d G P B 1
H25A H 0.2367 0.6912 0.5052 0.042 Uiso 0.356(5) 1 calc R P B 1
C26A C 0.2964(7) 0.5476(7) 0.4551(6) 0.047(3) Uani 0.356(5) 1 d G P B 1
H26A H 0.2276 0.4991 0.5059 0.057 Uiso 0.356(5) 1 calc R P B 1
C27A C 0.3917(7) 0.5044(5) 0.3813(6) 0.041(2) Uani 0.356(5) 1 d G P B 1
H27A H 0.3880 0.4264 0.3815 0.049 Uiso 0.356(5) 1 calc R P B 1
C28A C 0.4923(7) 0.5754(6) 0.3069(6) 0.0278(10) Uani 0.356(5) 1 d G P B 1
H28A H 0.5574 0.5459 0.2564 0.033 Uiso 0.356(5) 1 calc R P B 1
C29A C 0.4124(10) 0.8564(8) 0.3799(8) 0.049(2) Uani 0.356(5) 1 d . P B 1
H29A H 0.4989 0.8463 0.4189 0.074 Uiso 0.356(5) 1 calc GR P B 1
H29B H 0.3245 0.8846 0.4201 0.074 Uiso 0.356(5) 1 calc GR P B 1
H29C H 0.4203 0.9181 0.3002 0.074 Uiso 0.356(5) 1 calc GR P B 1
C23B C 0.4805(4) 0.7180(3) 0.3170(3) 0.0294(10) Uani 0.644(5) 1 d . P B 2
C24B C 0.4595(4) 0.6000(3) 0.3377(3) 0.0278(10) Uani 0.644(5) 1 d G P B 2
C25B C 0.3505(4) 0.5473(3) 0.4182(3) 0.0332(14) Uani 0.644(5) 1 d G P B 2
H25B H 0.3362 0.4666 0.4324 0.040 Uiso 0.644(5) 1 calc R P B 2
C26B C 0.2626(3) 0.6127(4) 0.4781(3) 0.0425(15) Uani 0.644(5) 1 d G P B 2
H26B H 0.1881 0.5768 0.5331 0.051 Uiso 0.644(5) 1 calc R P B 2
C27B C 0.2836(3) 0.7308(4) 0.4573(3) 0.0452(13) Uani 0.644(5) 1 d G P B 2
H27B H 0.2235 0.7755 0.4982 0.054 Uiso 0.644(5) 1 calc R P B 2
C28B C 0.3925(4) 0.7834(3) 0.3768(3) 0.0348(12) Uani 0.644(5) 1 d G P B 2
H28B H 0.4069 0.8641 0.3627 0.042 Uiso 0.644(5) 1 calc R P B 2
C29B C 0.5567(5) 0.5300(4) 0.2707(4) 0.0344(11) Uani 0.644(5) 1 d . P B 2
H29D H 0.5396 0.5755 0.1887 0.052 Uiso 0.644(5) 1 calc GR P B 2
H29E H 0.5333 0.4465 0.2987 0.052 Uiso 0.644(5) 1 calc GR P B 2
H29F H 0.6595 0.5230 0.2818 0.052 Uiso 0.644(5) 1 calc GR P B 2
C30A C 0.6432(7) 0.1426(8) 0.2924(6) 0.0392(16) Uiso 0.406(6) 1 d . P C 1
H30A H 0.6950 0.2153 0.2586 0.047 Uiso 0.406(6) 1 calc R P C 1
Cl1A Cl 0.7656(7) 0.0171(6) 0.3689(5) 0.0631(9) Uani 0.406(6) 1 d . P C 1
Cl2A Cl 0.4924(6) 0.1810(5) 0.3700(6) 0.0685(10) Uani 0.406(6) 1 d . P C 1
Cl3A Cl 0.5993(12) 0.1206(15) 0.1784(7) 0.0461(12) Uani 0.406(6) 1 d . P C 1
C30B C 0.6186(14) 0.0778(16) 0.3228(12) 0.0392(16) Uiso 0.190(6) 1 d . P D 2
H30B H 0.5776 -0.0001 0.3496 0.047 Uiso 0.190(6) 1 calc R P D 2
Cl1B Cl 0.7625(14) 0.0093(13) 0.4036(9) 0.0631(9) Uani 0.190(6) 1 d . P D 2
Cl2B Cl 0.4697(13) 0.1553(11) 0.3735(14) 0.0685(10) Uani 0.190(6) 1 d . P D 2
Cl3B Cl 0.621(3) 0.110(3) 0.1801(16) 0.0461(12) Uani 0.190(6) 1 d . P D 2
C30C C 0.6842(18) 0.1149(16) 0.2957(17) 0.0392(16) Uiso 0.152(3) 1 d . P E 3
H30C H 0.7337 0.1656 0.2213 0.047 Uiso 0.152(3) 1 calc R P E 3
Cl1C Cl 0.8177(11) -0.0025(11) 0.3723(11) 0.0631(9) Uani 0.152(3) 1 d . P E 3
Cl2C Cl 0.5737(13) 0.2122(10) 0.3372(10) 0.109(3) Uiso 0.152(3) 1 d . P E 3
Cl3C Cl 0.5801(11) 0.0362(10) 0.2634(9) 0.109(3) Uiso 0.152(3) 1 d . P E 3

loop_
_atom_site_aniso_label
_atom_site_aniso_U_11
_atom_site_aniso_U_22
_atom_site_aniso_U_33
_atom_site_aniso_U_23
_atom_site_aniso_U_13
_atom_site_aniso_U_12
O1 0.0405(10) 0.0266(10) 0.0458(11) -0.0104(8) 0.0074(9) -0.0151(8)
O2 0.0464(11) 0.0494(12) 0.0293(10) -0.0035(9) -0.0103(8) -0.0192(9)
O3 0.0321(9) 0.0300(10) 0.0354(10) -0.0103(8) -0.0111(8) 0.0008(7)
N1 0.0293(11) 0.0281(11) 0.0302(11) -0.0049(9) -0.0049(9) -0.0083(9)
C1 0.0349(13) 0.0171(12) 0.0401(14) -0.0116(11) 0.0008(11) -0.0062(10)
C2 0.0351(13) 0.0196(12) 0.0292(13) -0.0056(10) -0.0020(10) -0.0068(10)
C3 0.0356(13) 0.0169(11) 0.0278(12) -0.0068(10) -0.0051(10) -0.0036(10)
C4 0.0313(13) 0.0188(12) 0.0325(13) -0.0097(10) -0.0073(10) 0.0012(10)
C5 0.0348(13) 0.0260(13) 0.0322(14) -0.0089(11) -0.0059(11) -0.0074(10)
C6 0.0346(13) 0.0219(12) 0.0308(13) -0.0083(10) -0.0060(10) -0.0079(10)
C7 0.0316(13) 0.0209(12) 0.0365(14) -0.0084(11) -0.0039(11) -0.0088(10)
C8A 0.0254(12) 0.0215(12) 0.0327(13) -0.0084(10) -0.0010(10) -0.0064(9)
C9A 0.0268(12) 0.0201(12) 0.0300(13) -0.0081(10) 0.0036(10) -0.0059(9)
C10A 0.0243(12) 0.0254(12) 0.0296(13) -0.0115(10) 0.0025(9) -0.0056(10)
C11A 0.0331(13) 0.0284(13) 0.0336(14) -0.0126(11) -0.0008(11) -0.0058(11)
C12A 0.0357(14) 0.0397(15) 0.0388(15) -0.0198(12) -0.0028(11) -0.0083(12)
C13A 0.0364(14) 0.0366(15) 0.0503(17) -0.0239(13) 0.0010(12) -0.0122(12)
C14A 0.0342(13) 0.0256(13) 0.0458(15) -0.0167(11) -0.0010(11) -0.0055(10)
C15A 0.0249(12) 0.0243(12) 0.0333(13) -0.0133(10) 0.0047(10) -0.0069(10)
C16A 0.0266(12) 0.0224(12) 0.0327(13) -0.0090(10) 0.0034(10) -0.0060(10)
N2A 0.0377(13) 0.0222(12) 0.0399(14) -0.0103(10) 0.0018(10) -0.0055(10)
C17A 0.0454(16) 0.0234(13) 0.0381(15) -0.0027(11) -0.0041(12) -0.0026(11)
C18A 0.0441(15) 0.0318(14) 0.0337(14) -0.0048(12) -0.0092(12) -0.0037(12)
C19A 0.0375(14) 0.0305(14) 0.0369(14) -0.0102(12) -0.0051(11) -0.0088(11)
C20A 0.0247(12) 0.0246(13) 0.0321(13) -0.0086(10) 0.0016(10) -0.0058(10)
C8B 0.0254(12) 0.0215(12) 0.0327(13) -0.0084(10) -0.0010(10) -0.0064(9)
C9B 0.0268(12) 0.0201(12) 0.0300(13) -0.0081(10) 0.0036(10) -0.0059(9)
C10B 0.0243(12) 0.0254(12) 0.0296(13) -0.0115(10) 0.0025(9) -0.0056(10)
C11B 0.0331(13) 0.0284(13) 0.0336(14) -0.0126(11) -0.0008(11) -0.0058(11)
C12B 0.0357(14) 0.0397(15) 0.0388(15) -0.0198(12) -0.0028(11) -0.0083(12)
C13B 0.0364(14) 0.0366(15) 0.0503(17) -0.0239(13) 0.0010(12) -0.0122(12)
C14B 0.0249(12) 0.0243(12) 0.0333(13) -0.0133(10) 0.0047(10) -0.0069(10)
C15B 0.0266(12) 0.0224(12) 0.0327(13) -0.0090(10) 0.0034(10) -0.0060(10)
C16B 0.0377(13) 0.0222(12) 0.0399(14) -0.0103(10) 0.0018(10) -0.0055(10)
N2B 0.0342(13) 0.0256(13) 0.0458(15) -0.0167(11) -0.0010(11) -0.0055(10)
C17B 0.0454(16) 0.0234(13) 0.0381(15) -0.0027(11) -0.0041(12) -0.0026(11)
C18B 0.0441(15) 0.0318(14) 0.0337(14) -0.0048(12) -0.0092(12) -0.0037(12)
C19B 0.0375(14) 0.0305(14) 0.0369(14) -0.0102(12) -0.0051(11) -0.0088(11)
C20B 0.0247(12) 0.0246(13) 0.0321(13) -0.0086(10) 0.0016(10) -0.0058(10)
C21 0.0532(17) 0.0255(13) 0.0308(14) -0.0080(11) -0.0022(12) -0.0091(12)
C22 0.0373(14) 0.0277(14) 0.0519(17) -0.0112(12) -0.0115(12) -0.0120(11)
C23A 0.0244(16) 0.031(2) 0.0276(16) -0.0063(16) -0.0052(12) -0.0041(17)
C24A 0.0388(19) 0.027(4) 0.0359(18) -0.010(3) -0.0053(14) -0.005(3)
C25A 0.029(5) 0.044(7) 0.027(5) -0.010(5) -0.002(3) -0.007(5)
C26A 0.035(6) 0.067(8) 0.034(6) -0.016(5) -0.001(5) -0.006(5)
C27A 0.033(5) 0.030(5) 0.054(6) -0.008(4) -0.016(4) -0.005(4)
C28A 0.022(2) 0.035(2) 0.025(3) -0.0108(16) -0.0020(16) -0.0051(18)
C29A 0.048(5) 0.050(6) 0.039(5) -0.014(4) 0.004(4) -0.005(4)
C23B 0.0244(16) 0.031(2) 0.0276(16) -0.0063(16) -0.0052(12) -0.0041(17)
C24B 0.022(2) 0.035(2) 0.025(3) -0.0108(16) -0.0020(16) -0.0051(18)
C25B 0.027(3) 0.033(3) 0.033(3) -0.005(2) -0.008(2) -0.006(2)
C26B 0.030(3) 0.056(4) 0.031(3) -0.006(3) -0.002(2) -0.014(3)
C27B 0.036(3) 0.052(3) 0.043(3) -0.020(3) 0.003(2) -0.002(2)
C28B 0.0388(19) 0.027(4) 0.0359(18) -0.010(3) -0.0053(14) -0.005(3)
C29B 0.039(2) 0.032(2) 0.034(2) -0.0115(18) -0.0033(18) -0.0143(18)
Cl1A 0.0763(17) 0.0552(14) 0.051(2) -0.0162(19) -0.032(2) 0.0077(12)
Cl2A 0.081(2) 0.046(2) 0.0948(14) -0.0423(19) 0.0198(15) -0.0327(14)
Cl3A 0.027(4) 0.038(3) 0.0698(10) -0.0255(11) -0.0026(13) 0.007(2)
Cl1B 0.0763(17) 0.0552(14) 0.051(2) -0.0162(19) -0.032(2) 0.0077(12)
Cl2B 0.081(2) 0.046(2) 0.0948(14) -0.0423(19) 0.0198(15) -0.0327(14)
Cl3B 0.027(4) 0.038(3) 0.0698(10) -0.0255(11) -0.0026(13) 0.007(2)
Cl1C 0.0763(17) 0.0552(14) 0.051(2) -0.0162(19) -0.032(2) 0.0077(12)

loop_
_atom_type_symbol
_atom_type_description
_atom_type_scat_dispersion_real
_atom_type_scat_dispersion_imag
_atom_type_scat_source
C C 0.0033 0.0016 'International Tables Vol C Tables 4.2.6.8 and 6.1.1.4'
H H 0.0000 0.0000 'International Tables Vol C Tables 4.2.6.8 and 6.1.1.4'
Cl Cl 0.1484 0.1585 'International Tables Vol C Tables 4.2.6.8 and 6.1.1.4'
N N 0.0061 0.0033 'International Tables Vol C Tables 4.2.6.8 and 6.1.1.4'
O O 0.0106 0.0060 'International Tables Vol C Tables 4.2.6.8 and 6.1.1.4'

loop_
_geom_angle_atom_site_label_1
_geom_angle_atom_site_label_2
_geom_angle_atom_site_label_3
_geom_angle
C4 N1 C5 113.6(2)
C4 N1 C23A 120.9(4)
C4 N1 C23B 124.3(3)
C5 N1 C23A 124.0(4)
C5 N1 C23B 121.8(3)
O1 C1 C2 130.1(2)
O1 C1 C7 129.9(2)
C2 C1 C7 100.06(19)
C1 C2 C3 96.71(19)
C9A C2 C1 95.76(18)
C9A C2 C3 107.00(19)
C21 C2 C1 115.5(2)
C21 C2 C3 114.6(2)
C21 C2 C9A 122.9(2)
C2 C3 H3 110.8
C4 C3 C2 114.07(19)
C4 C3 H3 110.8
C4 C3 C6 105.28(19)
C6 C3 C2 104.86(19)
C6 C3 H3 110.8
O3 C4 N1 124.3(2)
O3 C4 C3 127.8(2)
N1 C4 C3 107.9(2)
O2 C5 N1 124.4(2)
O2 C5 C6 127.7(2)
N1 C5 C6 107.9(2)
C3 C6 H6 110.5
C3 C6 C7 105.29(19)
C5 C6 C3 105.26(19)
C5 C6 H6 110.5
C5 C6 C7 114.6(2)
C7 C6 H6 110.5
C1 C7 C6 96.90(18)
C8A C7 C1 95.81(19)
C8A C7 C6 107.12(19)
C22 C7 C1 115.1(2)
C22 C7 C6 115.1(2)
C22 C7 C8A 122.4(2)
C9A C8A C7 108.8(2)
C9A C8A C20A 121.9(2)
C20A C8A C7 129.3(2)
C8A C9A C2 108.7(2)
C8A C9A C10A 121.9(2)
C10A C9A C2 129.4(2)
C11A C10A C9A 124.4(2)
C11A C10A C15A 118.2(2)
C15A C10A C9A 117.4(2)
C10A C11A H11A 119.7
C12A C11A C10A 120.5(2)
C12A C11A H11A 119.7
C11A C12A H12A 120.3
C11A C12A C13A 119.4(2)
C13A C12A H12A 120.3
C12A C13A H13A 119.1
C14A C13A C12A 121.9(2)
C14A C13A H13A 119.1
C13A C14A H14A 120.2
C13A C14A C15A 119.6(2)
C15A C14A H14A 120.2
C10A C15A C16A 120.8(2)
C14A C15A C10A 120.3(2)
C14A C15A C16A 118.9(2)
N2A C16A C15A 119.0(2)
N2A C16A C20A 120.3(2)
C20A C16A C15A 120.7(2)
C17A N2A C16A 119.3(2)
N2A C17A H17A 118.6
N2A C17A C18A 122.8(2)
C18A C17A H17A 118.6
C17A C18A H18A 120.6
C19A C18A C17A 118.8(2)
C19A C18A H18A 120.6
C18A C19A H19A 119.8
C18A C19A C20A 120.5(2)
C20A C19A H19A 119.8
C16A C20A C8A 117.3(2)
C19A C20A C8A 124.4(2)
C19A C20A C16A 118.2(2)
C2 C21 H21A 109.5
C2 C21 H21B 109.5
C2 C21 H21C 109.5
H21A C21 H21B 109.5
H21A C21 H21C 109.5
H21B C21 H21C 109.5
C7 C22 H22A 109.5
C7 C22 H22B 109.5
C7 C22 H22C 109.5
H22A C22 H22B 109.5
H22A C22 H22C 109.5
H22B C22 H22C 109.5
C24A C23A N1 115.4(4)
C24A C23A C28A 120.0
C28A C23A N1 124.6(4)
C23A C24A C29A 119.0(5)
C25A C24A C23A 120.0
C25A C24A C29A 121.0(5)
C24A C25A H25A 120.0
C24A C25A C26A 120.0
C26A C25A H25A 120.0
C25A C26A H26A 120.0
C27A C26A C25A 120.0
C27A C26A H26A 120.0
C26A C27A H27A 120.0
C26A C27A C28A 120.0
C28A C27A H27A 120.0
C23A C28A H28A 120.0
C27A C28A C23A 120.0
C27A C28A H28A 120.0
C24A C29A H29A 109.5
C24A C29A H29B 109.5
C24A C29A H29C 109.5
H29A C29A H29B 109.5
H29A C29A H29C 109.5
H29B C29A H29C 109.5
C24B C23B N1 118.6(2)
C24B C23B C28B 120.0
C28B C23B N1 121.4(2)
C23B C24B C25B 120.0
C23B C24B C29B 119.2(2)
C25B C24B C29B 120.8(2)
C24B C25B H25B 120.0
C26B C25B C24B 120.0
C26B C25B H25B 120.0
C25B C26B H26B 120.0
C25B C26B C27B 120.0
C27B C26B H26B 120.0
C26B C27B H27B 120.0
C28B C27B C26B 120.0
C28B C27B H27B 120.0
C23B C28B H28B 120.0
C27B C28B C23B 120.0
C27B C28B H28B 120.0
C24B C29B H29D 109.5
C24B C29B H29E 109.5
C24B C29B H29F 109.5
H29D C29B H29E 109.5
H29D C29B H29F 109.5
H29E C29B H29F 109.5
Cl1A C30A H30A 106.7
Cl1A C30A Cl2A 115.3(5)
Cl1A C30A Cl3A 108.6(6)
Cl2A C30A H30A 106.7
Cl2A C30A Cl3A 112.3(5)
Cl3A C30A H30A 106.7
Cl1B C30B H30B 94.6
Cl1B C30B Cl2B 118.1(10)
Cl1B C30B Cl3B 125.3(11)
Cl2B C30B H30B 94.6
Cl2B C30B Cl3B 114.7(11)
Cl3B C30B H30B 94.6
Cl1C C30C H30C 106.2
Cl2C C30C H30C 106.2
Cl2C C30C Cl1C 127.2(12)
Cl2C C30C Cl3C 107.1(11)
Cl3C C30C H30C 106.2
Cl3C C30C Cl1C 102.4(10)

loop_
_geom_bond_atom_site_label_1
_geom_bond_atom_site_label_2
_geom_bond_distance
O1 C1 1.200(3)
O2 C5 1.202(3)
O3 C4 1.207(3)
N1 C4 1.392(3)
N1 C5 1.400(3)
N1 C23A 1.421(4)
N1 C23B 1.443(3)
C1 C2 1.538(3)
C1 C7 1.538(4)
C2 C3 1.572(3)
C2 C9A 1.532(3)
C2 C21 1.511(4)
C3 H3 1.0000
C3 C4 1.508(3)
C3 C6 1.543(3)
C5 C6 1.505(3)
C6 H6 1.0000
C6 C7 1.561(4)
C7 C8A 1.529(3)
C7 C22 1.515(3)
C8A C9A 1.373(3)
C8A C20A 1.441(3)
C9A C10A 1.438(3)
C10A C11A 1.401(4)
C10A C15A 1.420(3)
C11A H11A 0.9500
C11A C12A 1.374(4)
C12A H12A 0.9500
C12A C13A 1.396(4)
C13A H13A 0.9500
C13A C14A 1.346(4)
C14A H14A 0.9500
C14A C15A 1.389(3)
C15A C16A 1.442(4)
C16A N2A 1.386(3)
C16A C20A 1.419(3)
N2A C17A 1.340(4)
C17A H17A 0.9500
C17A C18A 1.393(4)
C18A H18A 0.9500
C18A C19A 1.375(4)
C19A H19A 0.9500
C19A C20A 1.402(4)
C21 H21A 0.9800
C21 H21B 0.9800
C21 H21C 0.9800
C22 H22A 0.9800
C22 H22B 0.9800
C22 H22C 0.9800
C23A C24A 1.3900
C23A C28A 1.3900
C24A C25A 1.3900
C24A C29A 1.516(10)
C25A H25A 0.9500
C25A C26A 1.3900
C26A H26A 0.9500
C26A C27A 1.3900
C27A H27A 0.9500
C27A C28A 1.3900
C28A H28A 0.9500
C29A H29A 0.9800
C29A H29B 0.9800
C29A H29C 0.9800
C23B C24B 1.3900
C23B C28B 1.3900
C24B C25B 1.3900
C24B C29B 1.526(5)
C25B H25B 0.9500
C25B C26B 1.3900
C26B H26B 0.9500
C26B C27B 1.3900
C27B H27B 0.9500
C27B C28B 1.3900
C28B H28B 0.9500
C29B H29D 0.9800
C29B H29E 0.9800
C29B H29F 0.9800
C30A H30A 1.0000
C30A Cl1A 1.695(7)
C30A Cl2A 1.699(7)
C30A Cl3A 1.726(8)
C30B H30B 1.0000
C30B Cl1B 1.672(10)
C30B Cl2B 1.705(9)
C30B Cl3B 1.707(11)
C30C H30C 1.0000
C30C Cl1C 1.714(15)
C30C Cl2C 1.601(15)
C30C Cl3C 1.712(16)

loop_
_geom_torsion_atom_site_label_1
_geom_torsion_atom_site_label_2
_geom_torsion_atom_site_label_3
_geom_torsion_atom_site_label_4
_geom_torsion
O1 C1 C2 C3 -122.4(3)
O1 C1 C2 C9A 129.7(3)
O1 C1 C2 C21 -1.0(4)
O1 C1 C7 C6 122.3(3)
O1 C1 C7 C8A -129.6(3)
O1 C1 C7 C22 0.4(4)
O2 C5 C6 C3 178.2(3)
O2 C5 C6 C7 63.1(4)
N1 C5 C6 C3 -1.0(3)
N1 C5 C6 C7 -116.2(2)
N1 C23A C24A C25A -178.8(8)
N1 C23A C24A C29A 0.0(7)
N1 C23A C28A C27A 178.7(8)
N1 C23B C24B C25B 177.8(4)
N1 C23B C24B C29B -2.5(4)
N1 C23B C28B C27B -177.8(4)
C1 C2 C3 C4 -148.42(19)
C1 C2 C3 C6 -33.8(2)
C1 C2 C9A C8A 32.0(2)
C1 C2 C9A C10A -147.6(2)
C1 C7 C8A C9A -32.0(2)
C1 C7 C8A C20A 147.7(2)
C2 C1 C7 C6 -56.7(2)
C2 C1 C7 C8A 51.4(2)
C2 C1 C7 C22 -178.6(2)
C2 C3 C4 O3 -63.4(3)
C2 C3 C4 N1 116.7(2)
C2 C3 C6 C5 -121.4(2)
C2 C3 C6 C7 0.0(2)
C2 C9A C10A C11A -2.8(4)
C2 C9A C10A C15A 177.4(2)
C3 C2 C9A C8A -66.9(2)
C3 C2 C9A C10A 113.6(3)
C3 C6 C7 C1 33.7(2)
C3 C6 C7 C8A -64.5(2)
C3 C6 C7 C22 155.7(2)
C4 N1 C5 O2 -176.6(2)
C4 N1 C5 C6 2.7(3)
C4 N1 C23A C24A -111.9(4)
C4 N1 C23A C28A 69.4(6)
C4 N1 C23B C24B 84.2(3)
C4 N1 C23B C28B -98.0(3)
C4 C3 C6 C5 -0.8(2)
C4 C3 C6 C7 120.7(2)
C5 N1 C4 O3 176.9(2)
C5 N1 C4 C3 -3.2(3)
C5 N1 C23A C24A 83.0(5)
C5 N1 C23A C28A -95.8(6)
C5 N1 C23B C24B -102.1(3)
C5 N1 C23B C28B 75.7(3)
C5 C6 C7 C1 148.9(2)
C5 C6 C7 C8A 50.6(3)
C5 C6 C7 C22 -89.2(3)
C6 C3 C4 O3 -177.8(2)
C6 C3 C4 N1 2.3(2)
C6 C7 C8A C9A 67.0(2)
C6 C7 C8A C20A -113.3(3)
C7 C1 C2 C3 56.6(2)
C7 C1 C2 C9A -51.3(2)
C7 C1 C2 C21 177.9(2)
C7 C8A C9A C2 0.0(3)
C7 C8A C9A C10A 179.6(2)
C7 C8A C20A C16A -177.4(2)
C7 C8A C20A C19A 3.1(4)
C8A C9A C10A C11A 177.7(2)
C8A C9A C10A C15A -2.1(3)
C9A C2 C3 C4 -50.3(3)
C9A C2 C3 C6 64.4(2)
C9A C8A C20A C16A 2.3(3)
C9A C8A C20A C19A -177.2(2)
C9A C10A C11A C12A 180.0(2)
C9A C10A C15A C14A 179.8(2)
C9A C10A C15A C16A 2.1(3)
C10A C11A C12A C13A 0.1(4)
C10A C15A C16A N2A 178.9(2)
C10A C15A C16A C20A 0.1(3)
C11A C10A C15A C14A 0.0(3)
C11A C10A C15A C16A -177.7(2)
C11A C12A C13A C14A 0.3(4)
C12A C13A C14A C15A -0.6(4)
C13A C14A C15A C10A 0.4(4)
C13A C14A C15A C16A 178.2(2)
C14A C15A C16A N2A 1.2(3)
C14A C15A C16A C20A -177.6(2)
C15A C10A C11A C12A -0.2(4)
C15A C16A N2A C17A -179.0(2)
C15A C16A C20A C8A -2.3(3)
C15A C16A C20A C19A 177.3(2)
C16A N2A C17A C18A 1.6(4)
N2A C16A C20A C8A 178.9(2)
N2A C16A C20A C19A -1.5(3)
N2A C17A C18A C19A -1.3(4)
C17A C18A C19A C20A -0.5(4)
C18A C19A C20A C8A -178.7(2)
C18A C19A C20A C16A 1.8(4)
C20A C8A C9A C2 -179.7(2)
C20A C8A C9A C10A -0.1(4)
C20A C16A N2A C17A -0.2(4)
C21 C2 C3 C4 89.6(2)
C21 C2 C3 C6 -155.8(2)
C21 C2 C9A C8A 157.4(2)
C21 C2 C9A C10A -22.1(4)
C22 C7 C8A C9A -156.8(2)
C22 C7 C8A C20A 22.9(4)
C23A N1 C4 O3 10.3(5)
C23A N1 C4 C3 -169.8(4)
C23A N1 C5 O2 -10.5(5)
C23A N1 C5 C6 168.8(4)
C23A N1 C23B C24B 0.9(18)
C23A N1 C23B C28B 179(2)
C23A C24A C25A C26A 0.0
C24A C23A C28A C27A 0.0
C24A C25A C26A C27A 0.0
C25A C26A C27A C28A 0.0
C26A C27A C28A C23A 0.0
C28A C23A C24A C25A 0.0
C28A C23A C24A C29A 178.9(8)
C29A C24A C25A C26A -178.8(8)
C23B N1 C4 O3 -9.0(4)
C23B N1 C4 C3 170.9(2)
C23B N1 C5 O2 9.1(4)
C23B N1 C5 C6 -171.6(2)
C23B N1 C23A C24A -4.8(17)
C23B N1 C23A C28A 176(2)
C23B C24B C25B C26B 0.0
C24B C23B C28B C27B 0.0
C24B C25B C26B C27B 0.0
C25B C26B C27B C28B 0.0
C26B C27B C28B C23B 0.0
C28B C23B C24B C25B 0.0
C28B C23B C24B C29B 179.7(3)
C29B C24B C25B C26B -179.7(3)
